data_7005976
loop_
_publ_author_name
'Venugopal, Ajay'
'Willner, Alexander'
'Hepp, Alexander'
'Mitzel, Norbert W.'

_publ_section_title
;
 Hydroxylaminato yttrate and samarate complexes.
;
_journal_issue 29
_journal_name_full 'Dalton transactions (Cambridge, England : 2003)'
_journal_page_first 3124
_journal_page_last 3126
_journal_paper_doi 10.1039/b707575h
_journal_year 2007
_chemical_formula_sum 'C24 H56 K N4 O4 Sm'
_chemical_formula_weight 654.18
_chemical_name_systematic
;
?
;
_space_group_IT_number 19
_symmetry_cell_setting orthorhombic
_symmetry_space_group_name_Hall 'P 2ac 2ab'
_symmetry_space_group_name_H-M 'P 21 21 21'
_atom_sites_solution_hydrogens geom
_atom_sites_solution_primary direct
_atom_sites_solution_secondary difmap
_audit_creation_method SHELXL-97
_cell_angle_alpha 90.00
_cell_angle_beta 90.00
_cell_angle_gamma 90.00
_cell_formula_units_Z 8
_cell_length_a 15.254(3)
_cell_length_b 18.595(2)
_cell_length_c 22.165(3)
_cell_measurement_reflns_used 2000
_cell_measurement_temperature 163(2)
_cell_measurement_theta_max 26.01
_cell_measurement_theta_min 4.24
_cell_volume 6287.1(16)
_computing_cell_refinement 'STOE IPDS-1 software package'
_computing_data_collection 'STOE IPDS-1 software package'
_computing_data_reduction 'STOE IPDS-1 software package'
_computing_molecular_graphics 'Bruker SHELXTL'
_computing_publication_material 'Bruker SHELXTL'
_computing_structure_refinement 'SHELXL-97 (Sheldrick, 1997)'
_computing_structure_solution 'SHELXS-97 (Sheldrick, 1990)'
_diffrn_ambient_temperature 163(2)
_diffrn_measured_fraction_theta_full 0.990
_diffrn_measured_fraction_theta_max 0.990
_diffrn_measurement_device_type 'STOE IPDS-1'
_diffrn_measurement_method 'phi scans'
_diffrn_radiation_monochromator graphite
_diffrn_radiation_source 'fine-focus sealed tube'
_diffrn_radiation_type MoK\a
_diffrn_radiation_wavelength 0.71073
_diffrn_reflns_av_R_equivalents 0.3035
_diffrn_reflns_av_sigmaI/netI 0.1872
_diffrn_reflns_limit_h_max 18
_diffrn_reflns_limit_h_min -18
_diffrn_reflns_limit_k_max 22
_diffrn_reflns_limit_k_min -22
_diffrn_reflns_limit_l_max 27
_diffrn_reflns_limit_l_min -27
_diffrn_reflns_number 67814
_diffrn_reflns_theta_full 26.01
_diffrn_reflns_theta_max 26.01
_diffrn_reflns_theta_min 4.24
_exptl_absorpt_coefficient_mu 2.032
_exptl_absorpt_correction_type none
_exptl_crystal_colour colourless
_exptl_crystal_density_diffrn 1.382
_exptl_crystal_density_method 'not measured'
_exptl_crystal_description Needle
_exptl_crystal_F_000 2728
_exptl_crystal_size_max 0.4
_exptl_crystal_size_mid 0.05
_exptl_crystal_size_min 0.05
_refine_diff_density_max 0.844
_refine_diff_density_min -0.818
_refine_diff_density_rms 0.176
_refine_ls_abs_structure_details 'Flack H D (1983), Acta Cryst. A39, 876-881'
_refine_ls_abs_structure_Flack -0.02(2)
_refine_ls_extinction_method noref
_refine_ls_goodness_of_fit_ref 1.028
_refine_ls_hydrogen_treatment geom
_refine_ls_matrix_type full
_refine_ls_number_parameters 644
_refine_ls_number_reflns 12236
_refine_ls_number_restraints 0
_refine_ls_restrained_S_all 1.028
_refine_ls_R_factor_all 0.1529
_refine_ls_R_factor_gt 0.0743
_refine_ls_shift/su_max 0.023
_refine_ls_shift/su_mean 0.001
_refine_ls_structure_factor_coef Fsqd
_refine_ls_weighting_details 'calc w=1/[\s^2^(Fo^2^)+(0.0342P)^2^+0.3783P] where P=(Fo^2^+2Fc^2^)/3'
_refine_ls_weighting_scheme calc
_refine_ls_wR_factor_gt 0.1154
_refine_ls_wR_factor_ref 0.1403
_reflns_number_gt 7310
_reflns_number_total 12236
_reflns_threshold_expression >2sigma(I)
_cod_data_source_file b707575h.txt
_cod_data_source_block smon
_cod_depositor_comments
;
The following automatic conversions were performed:
'_symmetry_cell_setting' value 'Orthorhombic' changed to 'orthorhombic'
according to '/home/saulius/struct/CIF-dictionaries/cif_core.dic'
dictionary named 'cif_core.dic' version 2.4.1 from 2010-06-29.

Automatic conversion script
Id: cif_fix_enum 1527 2010-12-29 10:47:43Z saulius 
;
_cod_original_cell_volume 6287.3(15)
_cod_original_sg_symbol_H-M P2(1)2(1)2(1)
_cod_database_code 7005976

loop_
_symmetry_equiv_pos_as_xyz
'x, y, z'
'-x+1/2, -y, z+1/2'
'-x, y+1/2, -z+1/2'
'x+1/2, -y+1/2, -z'

loop_
_atom_site_label
_atom_site_type_symbol
_atom_site_fract_x
_atom_site_fract_y
_atom_site_fract_z
_atom_site_U_iso_or_equiv
_atom_site_adp_type
_atom_site_occupancy
_atom_site_symmetry_multiplicity
_atom_site_calc_flag
_atom_site_refinement_flags
_atom_site_disorder_assembly
_atom_site_disorder_group
Sm1 Sm 0.46715(5) 0.46899(3) 0.85157(3) 0.01983(16) Uani 1 1 d . . .
Sm2 Sm 0.96721(5) 0.50900(3) 0.89102(3) 0.01968(16) Uani 1 1 d . . .
K1 K 0.71760(17) 0.49956(17) 0.88703(15) 0.0255(7) Uani 1 1 d . . .
K2 K 1.21845(19) 0.48241(17) 0.85854(15) 0.0277(7) Uani 1 1 d . . .
O1 O 0.3633(6) 0.4670(6) 0.7823(5) 0.029(2) Uani 1 1 d . . .
N1 N 0.2892(7) 0.4630(7) 0.7438(5) 0.029(3) Uani 1 1 d . . .
O2 O 0.3649(5) 0.4744(6) 0.9251(5) 0.030(2) Uani 1 1 d . . .
N2 N 0.4265(8) 0.4328(7) 0.9571(7) 0.036(3) Uani 1 1 d . . .
O3 O 0.5593(5) 0.5588(5) 0.8808(5) 0.029(3) Uani 1 1 d . . .
N3 N 0.4912(7) 0.6029(6) 0.8551(7) 0.032(3) Uani 1 1 d . . .
O4 O 0.6005(5) 0.4127(4) 0.8496(5) 0.024(2) Uani 1 1 d . . .
N4 N 0.5544(7) 0.3538(6) 0.8253(6) 0.024(3) Uani 1 1 d . . .
O5 O 0.8636(5) 0.4983(6) 0.8170(4) 0.033(3) Uani 1 1 d . . .
N5 N 0.9237(7) 0.5451(6) 0.7858(5) 0.023(3) Uani 1 1 d . . .
O6 O 0.8656(5) 0.5132(5) 0.9614(4) 0.025(2) Uani 1 1 d . . .
N6 N 0.7916(7) 0.5187(6) 1.0018(5) 0.024(3) Uani 1 1 d . . .
O7 O 1.0982(6) 0.5690(5) 0.8887(6) 0.032(3) Uani 1 1 d . . .
N7 N 1.0482(9) 0.6289(6) 0.9111(5) 0.027(3) Uani 1 1 d . . .
O8 O 1.0623(6) 0.4188(5) 0.8658(5) 0.028(3) Uani 1 1 d . . .
N8 N 0.9956(6) 0.3734(6) 0.8909(6) 0.020(3) Uani 1 1 d . . .
C11 C 0.2955(9) 0.5195(9) 0.6967(6) 0.035(4) Uani 1 1 d . . .
H11A H 0.2412 0.5159 0.6716 0.041 Uiso 1 1 calc R . .
C12 C 0.3721(9) 0.5148(10) 0.6542(7) 0.047(4) Uani 1 1 d . . .
H12A H 0.3673 0.4709 0.6300 0.070 Uiso 1 1 calc R . .
H12B H 0.4267 0.5136 0.6774 0.070 Uiso 1 1 calc R . .
H12C H 0.3722 0.5568 0.6275 0.070 Uiso 1 1 calc R . .
C13 C 0.2920(14) 0.5914(10) 0.7287(10) 0.050(5) Uani 1 1 d . . .
H13A H 0.2411 0.5927 0.7557 0.075 Uiso 1 1 calc R . .
H13B H 0.2871 0.6300 0.6988 0.075 Uiso 1 1 calc R . .
H13C H 0.3457 0.5981 0.7523 0.075 Uiso 1 1 calc R . .
C14 C 0.2856(13) 0.3886(9) 0.7186(8) 0.038(4) Uani 1 1 d . . .
H14A H 0.3428 0.3774 0.6986 0.046 Uiso 1 1 calc R . .
C15 C 0.2711(13) 0.3373(11) 0.7684(10) 0.053(5) Uani 1 1 d . . .
H15A H 0.3183 0.3421 0.7981 0.079 Uiso 1 1 calc R . .
H15B H 0.2708 0.2881 0.7524 0.079 Uiso 1 1 calc R . .
H15C H 0.2147 0.3475 0.7878 0.079 Uiso 1 1 calc R . .
C16 C 0.2103(15) 0.3790(10) 0.6720(9) 0.064(6) Uani 1 1 d . . .
H16A H 0.1997 0.3277 0.6655 0.095 Uiso 1 1 calc R . .
H16B H 0.2270 0.4017 0.6338 0.095 Uiso 1 1 calc R . .
H16C H 0.1569 0.4017 0.6875 0.095 Uiso 1 1 calc R . .
C21 C 0.4724(13) 0.4774(9) 1.0017(6) 0.045(4) Uani 1 1 d . . .
H21A H 0.5085 0.5119 0.9775 0.054 Uiso 1 1 calc R . .
C22 C 0.5393(16) 0.4305(10) 1.0361(8) 0.055(5) Uani 1 1 d . . .
H22A H 0.5724 0.4012 1.0072 0.083 Uiso 1 1 calc R . .
H22B H 0.5082 0.3989 1.0643 0.083 Uiso 1 1 calc R . .
H22C H 0.5798 0.4615 1.0585 0.083 Uiso 1 1 calc R . .
C23 C 0.4203(12) 0.5233(11) 1.0440(8) 0.061(6) Uani 1 1 d . . .
H23A H 0.3796 0.5532 1.0208 0.091 Uiso 1 1 calc R . .
H23B H 0.4600 0.5541 1.0671 0.091 Uiso 1 1 calc R . .
H23C H 0.3872 0.4925 1.0717 0.091 Uiso 1 1 calc R . .
C25 C 0.3424(14) 0.3269(10) 0.9290(10) 0.063(6) Uani 1 1 d . . .
H25A H 0.3857 0.3211 0.8967 0.095 Uiso 1 1 calc R . .
H25B H 0.2921 0.3542 0.9139 0.095 Uiso 1 1 calc R . .
H25C H 0.3227 0.2794 0.9427 0.095 Uiso 1 1 calc R . .
C26 C 0.3138(13) 0.3830(12) 1.0296(10) 0.062(6) Uani 1 1 d . . .
H26A H 0.3412 0.3877 1.0694 0.094 Uiso 1 1 calc R . .
H26B H 0.2716 0.3433 1.0303 0.094 Uiso 1 1 calc R . .
H26C H 0.2835 0.4278 1.0194 0.094 Uiso 1 1 calc R . .
C31 C 0.5261(13) 0.6456(7) 0.8060(7) 0.031(3) Uani 1 1 d . . .
H31A H 0.4754 0.6711 0.7870 0.037 Uiso 1 1 calc R . .
C32 C 0.5944(10) 0.7019(9) 0.8202(9) 0.041(5) Uani 1 1 d . . .
H32A H 0.5679 0.7401 0.8447 0.062 Uiso 1 1 calc R . .
H32B H 0.6168 0.7225 0.7826 0.062 Uiso 1 1 calc R . .
H32C H 0.6427 0.6798 0.8426 0.062 Uiso 1 1 calc R . .
C33 C 0.5624(12) 0.5947(10) 0.7593(10) 0.056(6) Uani 1 1 d . . .
H33A H 0.5146 0.5655 0.7426 0.083 Uiso 1 1 calc R . .
H33B H 0.6060 0.5631 0.7781 0.083 Uiso 1 1 calc R . .
H33C H 0.5901 0.6223 0.7268 0.083 Uiso 1 1 calc R . .
C34 C 0.4471(10) 0.6458(9) 0.9035(8) 0.040(4) Uani 1 1 d . . .
H34A H 0.4121 0.6097 0.9267 0.048 Uiso 1 1 calc R . .
C24 C 0.3844(12) 0.3676(11) 0.9823(9) 0.054(5) Uani 1 1 d . . .
H24A H 0.4306 0.3365 1.0008 0.065 Uiso 1 1 calc R . .
C35 C 0.3806(12) 0.6980(10) 0.8801(10) 0.052(5) Uani 1 1 d . . .
H35A H 0.3384 0.6726 0.8544 0.078 Uiso 1 1 calc R . .
H35B H 0.4101 0.7354 0.8565 0.078 Uiso 1 1 calc R . .
H35C H 0.3496 0.7202 0.9141 0.078 Uiso 1 1 calc R . .
C36 C 0.5045(12) 0.6807(12) 0.9499(10) 0.061(7) Uani 1 1 d . . .
H36A H 0.5461 0.6453 0.9659 0.091 Uiso 1 1 calc R . .
H36B H 0.4682 0.6992 0.9829 0.091 Uiso 1 1 calc R . .
H36C H 0.5369 0.7205 0.9314 0.091 Uiso 1 1 calc R . .
C41 C 0.5594(10) 0.2949(8) 0.8699(8) 0.035(4) Uani 1 1 d . . .
H41A H 0.5274 0.3130 0.9062 0.042 Uiso 1 1 calc R . .
C42 C 0.5103(11) 0.2285(9) 0.8503(9) 0.052(5) Uani 1 1 d . . .
H42A H 0.4537 0.2425 0.8329 0.078 Uiso 1 1 calc R . .
H42B H 0.5005 0.1972 0.8852 0.078 Uiso 1 1 calc R . .
H42C H 0.5447 0.2026 0.8199 0.078 Uiso 1 1 calc R . .
C43 C 0.6492(12) 0.2741(9) 0.8921(9) 0.052(5) Uani 1 1 d . . .
H43A H 0.6833 0.3176 0.9004 0.078 Uiso 1 1 calc R . .
H43B H 0.6791 0.2455 0.8611 0.078 Uiso 1 1 calc R . .
H43C H 0.6436 0.2457 0.9291 0.078 Uiso 1 1 calc R . .
C61 C 0.7947(10) 0.5908(8) 1.0285(8) 0.032(4) Uani 1 1 d . . .
H61A H 0.8518 0.5968 1.0501 0.039 Uiso 1 1 calc R . .
C44 C 0.5882(11) 0.3357(9) 0.7656(8) 0.037(4) Uani 1 1 d . . .
H44A H 0.5613 0.2883 0.7550 0.044 Uiso 1 1 calc R . .
C45 C 0.5556(12) 0.3881(11) 0.7189(9) 0.060(6) Uani 1 1 d . . .
H45A H 0.4921 0.3944 0.7234 0.090 Uiso 1 1 calc R . .
H45B H 0.5684 0.3694 0.6785 0.090 Uiso 1 1 calc R . .
H45C H 0.5850 0.4345 0.7243 0.090 Uiso 1 1 calc R . .
C62 C 0.7885(13) 0.6476(10) 0.9790(10) 0.052(6) Uani 1 1 d . . .
H62A H 0.8366 0.6409 0.9503 0.078 Uiso 1 1 calc R . .
H62B H 0.7925 0.6956 0.9970 0.078 Uiso 1 1 calc R . .
H62C H 0.7323 0.6427 0.9579 0.078 Uiso 1 1 calc R . .
C63 C 0.7208(13) 0.6009(11) 1.0734(10) 0.065(6) Uani 1 1 d . . .
H63A H 0.7362 0.5776 1.1116 0.097 Uiso 1 1 calc R . .
H63B H 0.6670 0.5793 1.0573 0.097 Uiso 1 1 calc R . .
H63C H 0.7112 0.6524 1.0802 0.097 Uiso 1 1 calc R . .
C46 C 0.6864(13) 0.3255(13) 0.7593(10) 0.069(7) Uani 1 1 d . . .
H46A H 0.7033 0.2792 0.7771 0.103 Uiso 1 1 calc R . .
H46B H 0.7170 0.3645 0.7803 0.103 Uiso 1 1 calc R . .
H46C H 0.7024 0.3260 0.7165 0.103 Uiso 1 1 calc R . .
C51 C 0.9782(10) 0.5045(9) 0.7430(6) 0.039(4) Uani 1 1 d . . .
H51A H 1.0148 0.4716 0.7682 0.047 Uiso 1 1 calc R . .
C52 C 1.0421(13) 0.5542(10) 0.7120(7) 0.049(5) Uani 1 1 d . . .
H52A H 1.0792 0.5776 0.7423 0.074 Uiso 1 1 calc R . .
H52B H 1.0097 0.5909 0.6894 0.074 Uiso 1 1 calc R . .
H52C H 1.0789 0.5265 0.6842 0.074 Uiso 1 1 calc R . .
C53 C 0.9311(12) 0.4561(11) 0.6983(8) 0.055(5) Uani 1 1 d . . .
H53A H 0.8772 0.4376 0.7167 0.082 Uiso 1 1 calc R . .
H53B H 0.9693 0.4158 0.6873 0.082 Uiso 1 1 calc R . .
H53C H 0.9163 0.4837 0.6620 0.082 Uiso 1 1 calc R . .
C54 C 0.8770(10) 0.6091(9) 0.7633(8) 0.038(4) Uani 1 1 d . . .
H54A H 0.9213 0.6429 0.7460 0.046 Uiso 1 1 calc R . .
C55 C 0.8305(11) 0.6471(9) 0.8136(8) 0.043(4) Uani 1 1 d . . .
H55A H 0.8692 0.6500 0.8488 0.064 Uiso 1 1 calc R . .
H55B H 0.7773 0.6203 0.8243 0.064 Uiso 1 1 calc R . .
H55C H 0.8145 0.6957 0.8006 0.064 Uiso 1 1 calc R . .
C56 C 0.8086(13) 0.5916(12) 0.7135(8) 0.056(6) Uani 1 1 d . . .
H56A H 0.8391 0.5765 0.6767 0.084 Uiso 1 1 calc R . .
H56B H 0.7734 0.6346 0.7050 0.084 Uiso 1 1 calc R . .
H56C H 0.7702 0.5528 0.7273 0.084 Uiso 1 1 calc R . .
C64 C 0.7959(10) 0.4609(9) 1.0454(7) 0.034(4) Uani 1 1 d . . .
H64A H 0.7414 0.4642 1.0704 0.041 Uiso 1 1 calc R . .
C65 C 0.7922(13) 0.3891(9) 1.0125(9) 0.043(5) Uani 1 1 d . . .
H65A H 0.7442 0.3899 0.9832 0.064 Uiso 1 1 calc R . .
H65B H 0.7823 0.3504 1.0417 0.064 Uiso 1 1 calc R . .
H65C H 0.8479 0.3809 0.9915 0.064 Uiso 1 1 calc R . .
C66 C 0.8733(11) 0.4638(11) 1.0892(8) 0.052(5) Uani 1 1 d . . .
H66A H 0.8744 0.5107 1.1093 0.078 Uiso 1 1 calc R . .
H66B H 0.9281 0.4567 1.0669 0.078 Uiso 1 1 calc R . .
H66C H 0.8669 0.4257 1.1195 0.078 Uiso 1 1 calc R . .
C71 C 1.0527(10) 0.6869(8) 0.8653(7) 0.033(4) Uani 1 1 d . . .
H71A H 1.0203 0.6673 0.8297 0.040 Uiso 1 1 calc R . .
C72 C 0.9982(11) 0.7511(9) 0.8856(10) 0.047(5) Uani 1 1 d . . .
H72A H 0.9435 0.7340 0.9038 0.071 Uiso 1 1 calc R . .
H72B H 0.9847 0.7815 0.8507 0.071 Uiso 1 1 calc R . .
H72C H 1.0314 0.7790 0.9154 0.071 Uiso 1 1 calc R . .
C73 C 1.1419(11) 0.7080(10) 0.8405(8) 0.045(5) Uani 1 1 d . . .
H73A H 1.1809 0.6662 0.8413 0.068 Uiso 1 1 calc R . .
H73B H 1.1668 0.7465 0.8653 0.068 Uiso 1 1 calc R . .
H73C H 1.1354 0.7249 0.7988 0.068 Uiso 1 1 calc R . .
C74 C 1.0856(11) 0.6494(9) 0.9713(9) 0.039(4) Uani 1 1 d . . .
H74A H 1.0610 0.6977 0.9815 0.047 Uiso 1 1 calc R . .
C75 C 1.1823(17) 0.655(2) 0.9763(11) 0.148(17) Uani 1 1 d . . .
H75A H 1.2032 0.6937 0.9496 0.222 Uiso 1 1 calc R . .
H75B H 1.2093 0.6097 0.9645 0.222 Uiso 1 1 calc R . .
H75C H 1.1982 0.6667 1.0180 0.222 Uiso 1 1 calc R . .
C76 C 1.0547(15) 0.5993(14) 1.0186(8) 0.080(8) Uani 1 1 d . . .
H76A H 1.0616 0.6217 1.0583 0.120 Uiso 1 1 calc R . .
H76B H 1.0892 0.5549 1.0170 0.120 Uiso 1 1 calc R . .
H76C H 0.9927 0.5880 1.0118 0.120 Uiso 1 1 calc R . .
C81 C 1.0338(15) 0.3334(7) 0.9415(7) 0.033(3) Uani 1 1 d . . .
H81A H 0.9850 0.3049 0.9597 0.040 Uiso 1 1 calc R . .
C82 C 1.1049(12) 0.2805(10) 0.9263(9) 0.046(5) Uani 1 1 d . . .
H82A H 1.0793 0.2391 0.9053 0.069 Uiso 1 1 calc R . .
H82B H 1.1334 0.2643 0.9635 0.069 Uiso 1 1 calc R . .
H82C H 1.1483 0.3036 0.9001 0.069 Uiso 1 1 calc R . .
C83 C 1.0631(11) 0.3861(10) 0.9891(8) 0.044(5) Uani 1 1 d . . .
H83A H 1.0164 0.4213 0.9964 0.065 Uiso 1 1 calc R . .
H83B H 1.1160 0.4112 0.9753 0.065 Uiso 1 1 calc R . .
H83C H 1.0759 0.3603 1.0266 0.065 Uiso 1 1 calc R . .
C84 C 0.9557(12) 0.3320(8) 0.8405(8) 0.040(5) Uani 1 1 d . . .
H84A H 0.9195 0.3670 0.8169 0.048 Uiso 1 1 calc R . .
C85 C 1.0159(13) 0.2970(11) 0.7962(9) 0.055(5) Uani 1 1 d . . .
H85A H 1.0611 0.3314 0.7837 0.082 Uiso 1 1 calc R . .
H85B H 0.9823 0.2815 0.7608 0.082 Uiso 1 1 calc R . .
H85C H 1.0437 0.2552 0.8150 0.082 Uiso 1 1 calc R . .
C86 C 0.8902(12) 0.2751(10) 0.8665(12) 0.060(6) Uani 1 1 d . . .
H86A H 0.8512 0.2984 0.8957 0.090 Uiso 1 1 calc R . .
H86B H 0.9231 0.2366 0.8864 0.090 Uiso 1 1 calc R . .
H86C H 0.8552 0.2549 0.8335 0.090 Uiso 1 1 calc R . .

loop_
_atom_site_aniso_label
_atom_site_aniso_U_11
_atom_site_aniso_U_22
_atom_site_aniso_U_33
_atom_site_aniso_U_23
_atom_site_aniso_U_13
_atom_site_aniso_U_12
Sm1 0.0161(3) 0.0214(4) 0.0220(4) -0.0009(3) -0.0001(4) -0.0004(4)
Sm2 0.0153(3) 0.0227(4) 0.0211(3) -0.0019(3) 0.0001(3) 0.0010(3)
K1 0.0173(14) 0.0287(18) 0.0306(16) -0.0009(17) 0.0002(13) -0.0042(13)
K2 0.0171(15) 0.0323(18) 0.0338(18) -0.0032(17) 0.0010(13) 0.0046(11)
O1 0.018(5) 0.041(6) 0.028(6) -0.010(5) -0.002(4) 0.003(4)
N1 0.022(6) 0.038(7) 0.027(7) -0.005(6) -0.005(5) -0.002(5)
O2 0.018(5) 0.042(7) 0.031(6) 0.003(5) 0.002(4) 0.004(4)
N2 0.027(7) 0.037(8) 0.044(9) 0.008(7) -0.004(6) 0.002(6)
O3 0.013(5) 0.027(5) 0.049(7) 0.009(5) -0.010(4) 0.009(3)
N3 0.034(8) 0.029(7) 0.032(8) 0.003(7) -0.001(6) 0.009(5)
O4 0.008(4) 0.018(5) 0.046(7) -0.014(5) -0.002(4) -0.003(3)
N4 0.018(8) 0.019(6) 0.035(8) -0.002(6) -0.003(5) 0.005(4)
O5 0.022(5) 0.051(7) 0.028(6) 0.013(6) 0.001(4) -0.007(5)
N5 0.016(5) 0.031(7) 0.021(6) 0.007(6) -0.003(5) -0.001(5)
O6 0.020(5) 0.040(6) 0.017(5) -0.004(5) 0.002(4) -0.003(4)
N6 0.018(6) 0.027(7) 0.026(6) -0.001(6) 0.004(5) 0.003(5)
O7 0.030(6) 0.022(5) 0.045(8) -0.020(6) 0.000(5) 0.000(4)
N7 0.041(9) 0.015(5) 0.024(7) 0.000(5) 0.000(6) 0.016(5)
O8 0.023(5) 0.023(5) 0.037(7) -0.001(5) 0.007(4) -0.006(4)
N8 0.012(5) 0.017(6) 0.031(8) -0.009(6) 0.001(5) -0.006(4)
C11 0.022(7) 0.059(12) 0.022(8) 0.003(8) -0.003(6) 0.005(7)
C12 0.047(9) 0.067(12) 0.025(8) 0.013(10) 0.000(7) 0.005(8)
C13 0.061(14) 0.041(11) 0.047(13) -0.002(10) -0.021(11) 0.001(9)
C14 0.054(12) 0.036(10) 0.025(10) -0.017(8) 0.005(8) 0.011(8)
C15 0.049(12) 0.047(12) 0.063(14) -0.021(11) -0.011(10) -0.001(9)
C16 0.096(16) 0.044(11) 0.051(13) -0.005(10) -0.017(12) 0.002(10)
C21 0.060(10) 0.045(10) 0.029(8) -0.008(8) -0.031(9) 0.004(11)
C22 0.049(11) 0.081(13) 0.035(10) -0.002(9) -0.007(11) -0.001(12)
C23 0.079(13) 0.073(15) 0.031(10) 0.000(11) 0.018(9) 0.026(11)
C25 0.060(13) 0.050(12) 0.080(17) 0.016(11) -0.019(12) -0.006(10)
C26 0.043(12) 0.081(16) 0.063(15) 0.025(13) 0.006(10) -0.010(10)
C31 0.030(9) 0.025(7) 0.038(9) 0.000(7) 0.002(9) -0.003(8)
C32 0.029(9) 0.042(10) 0.053(12) 0.012(9) 0.003(8) -0.007(7)
C33 0.055(13) 0.055(12) 0.056(14) -0.003(11) 0.011(10) 0.017(9)
C34 0.035(11) 0.049(10) 0.035(11) 0.007(8) 0.014(7) -0.005(7)
C24 0.043(11) 0.077(15) 0.043(12) 0.012(11) 0.003(9) -0.004(10)
C35 0.054(12) 0.045(11) 0.057(14) -0.008(10) 0.021(10) 0.012(8)
C36 0.069(16) 0.057(12) 0.057(14) -0.026(11) -0.017(10) 0.018(9)
C41 0.033(10) 0.046(10) 0.026(9) -0.004(8) 0.000(6) -0.009(7)
C42 0.061(13) 0.051(10) 0.044(11) 0.006(10) -0.004(9) -0.011(8)
C43 0.058(12) 0.042(10) 0.055(13) -0.022(10) 0.006(11) -0.023(9)
C61 0.020(8) 0.036(10) 0.041(11) -0.021(8) 0.022(7) 0.000(6)
C44 0.055(12) 0.032(10) 0.024(10) -0.003(8) -0.015(8) -0.006(7)
C45 0.045(13) 0.088(15) 0.048(13) 0.007(11) -0.005(9) 0.007(9)
C62 0.046(12) 0.027(10) 0.081(17) -0.010(10) 0.010(11) 0.003(8)
C63 0.063(13) 0.063(13) 0.069(15) -0.033(11) 0.027(12) -0.004(10)
C46 0.035(11) 0.108(18) 0.063(15) 0.020(14) 0.002(10) 0.042(11)
C51 0.033(8) 0.054(10) 0.029(7) 0.005(8) -0.010(7) 0.014(8)
C52 0.034(10) 0.078(13) 0.037(9) 0.004(9) 0.013(9) -0.004(10)
C53 0.057(11) 0.065(13) 0.042(11) -0.018(10) -0.013(9) -0.002(9)
C54 0.030(9) 0.042(10) 0.043(11) 0.010(9) 0.005(8) 0.005(7)
C55 0.039(10) 0.050(11) 0.039(11) -0.007(9) 0.000(8) -0.001(8)
C56 0.064(13) 0.081(15) 0.023(10) 0.006(10) -0.020(9) 0.014(11)
C64 0.027(8) 0.051(10) 0.025(8) 0.000(8) 0.016(7) 0.006(7)
C65 0.050(12) 0.028(9) 0.050(13) -0.006(9) 0.003(10) 0.004(8)
C66 0.053(11) 0.059(12) 0.044(11) 0.005(10) -0.002(8) 0.016(9)
C71 0.036(11) 0.034(8) 0.029(9) -0.021(7) -0.005(7) 0.010(6)
C72 0.040(9) 0.042(10) 0.060(13) 0.013(10) 0.009(8) 0.012(6)
C73 0.038(10) 0.062(11) 0.036(11) 0.014(9) 0.010(8) -0.007(8)
C74 0.047(11) 0.031(9) 0.040(12) -0.009(8) -0.008(8) 0.008(7)
C75 0.070(18) 0.33(5) 0.041(15) -0.02(2) -0.006(13) -0.12(2)
C76 0.074(19) 0.15(2) 0.016(10) 0.012(12) 0.001(10) -0.026(14)
C81 0.035(8) 0.029(8) 0.034(9) 0.011(7) -0.013(10) -0.004(9)
C82 0.054(11) 0.042(11) 0.042(12) -0.008(9) -0.006(9) 0.010(8)
C83 0.046(11) 0.054(11) 0.031(11) -0.003(9) -0.002(8) 0.000(8)
C84 0.029(10) 0.033(8) 0.058(12) 0.007(8) -0.021(10) -0.007(7)
C85 0.043(13) 0.062(12) 0.059(13) -0.028(10) -0.003(10) -0.002(9)
C86 0.041(10) 0.049(11) 0.090(19) 0.006(11) -0.010(11) -0.018(8)

loop_
_atom_type_symbol
_atom_type_description
_atom_type_scat_dispersion_real
_atom_type_scat_dispersion_imag
_atom_type_scat_source
C C 0.0033 0.0016 'International Tables Vol C Tables 4.2.6.8 and 6.1.1.4'
H H 0.0000 0.0000 'International Tables Vol C Tables 4.2.6.8 and 6.1.1.4'
N N 0.0061 0.0033 'International Tables Vol C Tables 4.2.6.8 and 6.1.1.4'
O O 0.0106 0.0060 'International Tables Vol C Tables 4.2.6.8 and 6.1.1.4'
K K 0.2009 0.2494 'International Tables Vol C Tables 4.2.6.8 and 6.1.1.4'
Sm Sm -0.1638 3.4418 'International Tables Vol C Tables 4.2.6.8 and 6.1.1.4'

loop_
_geom_angle_atom_site_label_1
_geom_angle_atom_site_label_2
_geom_angle_atom_site_label_3
_geom_angle
_geom_angle_site_symmetry_1
_geom_angle_site_symmetry_3
_geom_angle_publ_flag
O1 Sm1 O2 90.4(3) . . ?
O1 Sm1 O3 130.8(4) . . ?
O2 Sm1 O3 100.9(4) . . ?
O1 Sm1 O4 128.1(4) . . ?
O2 Sm1 O4 130.4(4) . . ?
O3 Sm1 O4 78.0(3) . . ?
O1 Sm1 N2 117.8(4) . . ?
O2 Sm1 N2 33.8(4) . . ?
O3 Sm1 N2 94.8(4) . . ?
O4 Sm1 N2 96.6(4) . . ?
O1 Sm1 N3 98.2(4) . . ?
O2 Sm1 N3 91.9(4) . . ?
O3 Sm1 N3 34.5(3) . . ?
O4 Sm1 N3 108.9(3) . . ?
N2 Sm1 N3 105.7(5) . . ?
O1 Sm1 N4 101.5(4) . . ?
O2 Sm1 N4 123.6(4) . . ?
O3 Sm1 N4 110.7(3) . . ?
O4 Sm1 N4 32.8(3) . . ?
N2 Sm1 N4 96.6(4) . . ?
N3 Sm1 N4 138.7(4) . . ?
O1 Sm1 K2 46.7(2) . 1_455 ?
O2 Sm1 K2 43.9(2) . 1_455 ?
O3 Sm1 K2 123.8(2) . 1_455 ?
O4 Sm1 K2 156.5(2) . 1_455 ?
N2 Sm1 K2 74.6(3) . 1_455 ?
N3 Sm1 K2 94.5(3) . 1_455 ?
N4 Sm1 K2 125.2(2) . 1_455 ?
O1 Sm1 K1 146.8(3) . . ?
O2 Sm1 K1 121.3(3) . . ?
O3 Sm1 K1 40.5(2) . . ?
O4 Sm1 K1 37.6(2) . . ?
N2 Sm1 K1 95.3(3) . . ?
N3 Sm1 K1 73.2(3) . . ?
N4 Sm1 K1 70.5(2) . . ?
K2 Sm1 K1 161.59(8) 1_455 . ?
O6 Sm2 O8 130.2(4) . . ?
O6 Sm2 O5 91.5(3) . . ?
O8 Sm2 O5 101.5(4) . . ?
O6 Sm2 O7 127.9(4) . . ?
O8 Sm2 O7 78.4(3) . . ?
O5 Sm2 O7 129.0(4) . . ?
O6 Sm2 N5 117.5(3) . . ?
O8 Sm2 N5 97.9(4) . . ?
O5 Sm2 N5 34.5(3) . . ?
O7 Sm2 N5 94.5(4) . . ?
O6 Sm2 N8 98.9(4) . . ?
O8 Sm2 N8 33.9(3) . . ?
O5 Sm2 N8 91.7(4) . . ?
O7 Sm2 N8 109.4(3) . . ?
N5 Sm2 N8 107.9(4) . . ?
O6 Sm2 N7 100.6(4) . . ?
O8 Sm2 N7 111.8(4) . . ?
O5 Sm2 N7 121.9(4) . . ?
O7 Sm2 N7 33.6(4) . . ?
N5 Sm2 N7 93.2(4) . . ?
N8 Sm2 N7 140.2(4) . . ?
O6 Sm2 K1 46.7(2) . . ?
O8 Sm2 K1 126.5(2) . . ?
O5 Sm2 K1 44.7(2) . . ?
O7 Sm2 K1 153.3(2) . . ?
N5 Sm2 K1 74.2(2) . . ?
N8 Sm2 K1 97.1(2) . . ?
N7 Sm2 K1 121.4(3) . . ?
O6 Sm2 K2 145.2(2) . . ?
O8 Sm2 K2 40.9(2) . . ?
O5 Sm2 K2 122.1(2) . . ?
O7 Sm2 K2 37.5(2) . . ?
N5 Sm2 K2 97.0(2) . . ?
N8 Sm2 K2 73.2(2) . . ?
N7 Sm2 K2 71.0(3) . . ?
K1 Sm2 K2 164.51(8) . . ?
O4 K1 O3 67.0(3) . . ?
O4 K1 O5 112.5(3) . . ?
O3 K1 O5 136.0(3) . . ?
O4 K1 O6 144.3(3) . . ?
O3 K1 O6 136.4(3) . . ?
O5 K1 O6 71.1(3) . . ?
O4 K1 N6 131.1(4) . . ?
O3 K1 N6 111.1(3) . . ?
O5 K1 N6 100.9(3) . . ?
O6 K1 N6 29.8(3) . . ?
O4 K1 Sm2 137.5(2) . . ?
O3 K1 Sm2 152.8(2) . . ?
O5 K1 Sm2 36.3(2) . . ?
O6 K1 Sm2 34.81(18) . . ?
N6 K1 Sm2 64.6(2) . . ?
O4 K1 Sm1 33.27(19) . . ?
O3 K1 Sm1 33.8(2) . . ?
O5 K1 Sm1 132.8(2) . . ?
O6 K1 Sm1 155.5(2) . . ?
N6 K1 Sm1 126.1(2) . . ?
Sm2 K1 Sm1 168.30(10) . . ?
O7 K2 O8 67.6(3) . . ?
O7 K2 O2 119.6(3) . 1_655 ?
O8 K2 O2 133.4(3) . 1_655 ?
O7 K2 N1 127.1(4) . 1_655 ?
O8 K2 N1 110.1(3) . 1_655 ?
O2 K2 N1 99.9(3) 1_655 1_655 ?
O7 K2 O1 142.9(4) . 1_655 ?
O8 K2 O1 134.2(3) . 1_655 ?
O2 K2 O1 70.6(3) 1_655 1_655 ?
N1 K2 O1 29.5(3) 1_655 1_655 ?
O7 K2 C15 145.0(4) . 1_655 ?
O8 K2 C15 84.0(4) . 1_655 ?
O2 K2 C15 94.6(4) 1_655 1_655 ?
N1 K2 C15 44.0(5) 1_655 1_655 ?
O1 K2 C15 52.2(4) 1_655 1_655 ?
O7 K2 Sm1 140.8(2) . 1_655 ?
O8 K2 Sm1 149.9(2) . 1_655 ?
O2 K2 Sm1 35.7(2) 1_655 1_655 ?
N1 K2 Sm1 64.4(2) 1_655 1_655 ?
O1 K2 Sm1 35.0(2) 1_655 1_655 ?
C15 K2 Sm1 72.1(3) 1_655 1_655 ?
O7 K2 Sm2 33.4(2) . . ?
O8 K2 Sm2 34.2(2) . . ?
O2 K2 Sm2 136.0(2) 1_655 . ?
N1 K2 Sm2 124.1(2) 1_655 . ?
O1 K2 Sm2 153.4(2) 1_655 . ?
C15 K2 Sm2 115.5(3) 1_655 . ?
Sm1 K2 Sm2 171.04(10) 1_655 . ?
N1 O1 Sm1 172.6(8) . . ?
N1 O1 K2 74.9(6) . 1_455 ?
Sm1 O1 K2 98.3(4) . 1_455 ?
O1 N1 C11 109.5(10) . . ?
O1 N1 C14 107.6(12) . . ?
C11 N1 C14 113.3(13) . . ?
O1 N1 K2 75.7(6) . 1_455 ?
C11 N1 K2 125.1(9) . 1_455 ?
C14 N1 K2 116.6(10) . 1_455 ?
N2 O2 Sm1 83.1(7) . . ?
N2 O2 K2 149.7(8) . 1_455 ?
Sm1 O2 K2 100.4(4) . 1_455 ?
O2 N2 C21 110.3(12) . . ?
O2 N2 C24 110.5(12) . . ?
C21 N2 C24 114.6(14) . . ?
O2 N2 Sm1 63.1(7) . . ?
C21 N2 Sm1 111.0(10) . . ?
C24 N2 Sm1 132.6(12) . . ?
N3 O3 Sm1 82.0(6) . . ?
N3 O3 K1 155.7(8) . . ?
Sm1 O3 K1 105.7(3) . . ?
O3 N3 C31 110.1(12) . . ?
O3 N3 C34 110.1(12) . . ?
C31 N3 C34 114.4(12) . . ?
O3 N3 Sm1 63.5(5) . . ?
C31 N3 Sm1 124.8(9) . . ?
C34 N3 Sm1 119.0(10) . . ?
N4 O4 Sm1 85.4(6) . . ?
N4 O4 K1 165.4(7) . . ?
Sm1 O4 K1 109.1(3) . . ?
O4 N4 C44 110.4(11) . . ?
O4 N4 C41 107.2(11) . . ?
C44 N4 C41 114.7(12) . . ?
O4 N4 Sm1 61.8(5) . . ?
C44 N4 Sm1 125.1(9) . . ?
C41 N4 Sm1 119.4(10) . . ?
N5 O5 Sm2 81.5(6) . . ?
N5 O5 K1 142.2(8) . . ?
Sm2 O5 K1 98.9(4) . . ?
O5 N5 C51 111.0(11) . . ?
O5 N5 C54 110.1(10) . . ?
C51 N5 C54 118.0(12) . . ?
O5 N5 Sm2 64.0(6) . . ?
C51 N5 Sm2 108.2(8) . . ?
C54 N5 Sm2 131.1(10) . . ?
N6 O6 Sm2 172.9(7) . . ?
N6 O6 K1 75.1(5) . . ?
Sm2 O6 K1 98.5(3) . . ?
O6 N6 C64 109.0(9) . . ?
O6 N6 C61 106.9(10) . . ?
C64 N6 C61 114.1(12) . . ?
O6 N6 K1 75.1(6) . . ?
C64 N6 K1 122.0(9) . . ?
C61 N6 K1 119.7(10) . . ?
N7 O7 Sm2 84.6(7) . . ?
N7 O7 K2 165.6(8) . . ?
Sm2 O7 K2 109.2(4) . . ?
O7 N7 C71 107.6(11) . . ?
O7 N7 C74 107.6(11) . . ?
C71 N7 C74 114.0(11) . . ?
O7 N7 Sm2 61.8(6) . . ?
C71 N7 Sm2 122.1(9) . . ?
C74 N7 Sm2 123.6(9) . . ?
N8 O8 Sm2 83.5(6) . . ?
N8 O8 K2 156.8(8) . . ?
Sm2 O8 K2 104.9(3) . . ?
O8 N8 C81 108.2(12) . . ?
O8 N8 C84 107.7(11) . . ?
C81 N8 C84 118.3(11) . . ?
O8 N8 Sm2 62.6(5) . . ?
C81 N8 Sm2 124.5(9) . . ?
C84 N8 Sm2 116.2(9) . . ?
N1 C11 C12 116.7(12) . . ?
N1 C11 C13 107.1(13) . . ?
C12 C11 C13 111.8(15) . . ?
N1 C11 H11A 106.9 . . ?
C12 C11 H11A 106.9 . . ?
C13 C11 H11A 106.9 . . ?
C11 C12 H12A 109.5 . . ?
C11 C12 H12B 109.5 . . ?
H12A C12 H12B 109.5 . . ?
C11 C12 H12C 109.5 . . ?
H12A C12 H12C 109.5 . . ?
H12B C12 H12C 109.5 . . ?
C11 C13 H13A 109.5 . . ?
C11 C13 H13B 109.5 . . ?
H13A C13 H13B 109.5 . . ?
C11 C13 H13C 109.5 . . ?
H13A C13 H13C 109.5 . . ?
H13B C13 H13C 109.5 . . ?
C15 C14 N1 109.0(15) . . ?
C15 C14 C16 108.2(16) . . ?
N1 C14 C16 112.4(14) . . ?
C15 C14 H14A 109.1 . . ?
N1 C14 H14A 109.1 . . ?
C16 C14 H14A 109.1 . . ?
C14 C15 K2 87.8(11) . 1_455 ?
C14 C15 H15A 109.5 . . ?
K2 C15 H15A 73.2 1_455 . ?
C14 C15 H15B 109.5 . . ?
K2 C15 H15B 159.5 1_455 . ?
H15A C15 H15B 109.5 . . ?
C14 C15 H15C 109.5 . . ?
K2 C15 H15C 52.5 1_455 . ?
H15A C15 H15C 109.5 . . ?
H15B C15 H15C 109.5 . . ?
C14 C16 H16A 109.5 . . ?
C14 C16 H16B 109.5 . . ?
H16A C16 H16B 109.5 . . ?
C14 C16 H16C 109.5 . . ?
H16A C16 H16C 109.5 . . ?
H16B C16 H16C 109.5 . . ?
N2 C21 C23 119.4(17) . . ?
N2 C21 C22 109.1(13) . . ?
C23 C21 C22 111.4(13) . . ?
N2 C21 H21A 105.3 . . ?
C23 C21 H21A 105.3 . . ?
C22 C21 H21A 105.3 . . ?
C21 C22 H22A 109.5 . . ?
C21 C22 H22B 109.5 . . ?
H22A C22 H22B 109.5 . . ?
C21 C22 H22C 109.5 . . ?
H22A C22 H22C 109.5 . . ?
H22B C22 H22C 109.5 . . ?
C21 C23 H23A 109.5 . . ?
C21 C23 H23B 109.5 . . ?
H23A C23 H23B 109.5 . . ?
C21 C23 H23C 109.5 . . ?
H23A C23 H23C 109.5 . . ?
H23B C23 H23C 109.5 . . ?
C24 C25 H25A 109.5 . . ?
C24 C25 H25B 109.5 . . ?
H25A C25 H25B 109.5 . . ?
C24 C25 H25C 109.5 . . ?
H25A C25 H25C 109.5 . . ?
H25B C25 H25C 109.5 . . ?
C24 C26 H26A 109.5 . . ?
C24 C26 H26B 109.5 . . ?
H26A C26 H26B 109.5 . . ?
C24 C26 H26C 109.5 . . ?
H26A C26 H26C 109.5 . . ?
H26B C26 H26C 109.5 . . ?
N3 C31 C33 107.9(13) . . ?
N3 C31 C32 118.4(14) . . ?
C33 C31 C32 109.0(16) . . ?
N3 C31 H31A 107.0 . . ?
C33 C31 H31A 107.0 . . ?
C32 C31 H31A 107.0 . . ?
C31 C32 H32A 109.5 . . ?
C31 C32 H32B 109.5 . . ?
H32A C32 H32B 109.5 . . ?
C31 C32 H32C 109.5 . . ?
H32A C32 H32C 109.5 . . ?
H32B C32 H32C 109.5 . . ?
C31 C33 H33A 109.5 . . ?
C31 C33 H33B 109.5 . . ?
H33A C33 H33B 109.5 . . ?
C31 C33 H33C 109.5 . . ?
H33A C33 H33C 109.5 . . ?
H33B C33 H33C 109.5 . . ?
N3 C34 C35 113.7(15) . . ?
N3 C34 C36 117.4(14) . . ?
C35 C34 C36 110.6(15) . . ?
N3 C34 H34A 104.5 . . ?
C35 C34 H34A 104.5 . . ?
C36 C34 H34A 104.5 . . ?
N2 C24 C26 114.2(17) . . ?
N2 C24 C25 107.0(16) . . ?
C26 C24 C25 108.9(17) . . ?
N2 C24 H24A 108.8 . . ?
C26 C24 H24A 108.8 . . ?
C25 C24 H24A 108.8 . . ?
C34 C35 H35A 109.5 . . ?
C34 C35 H35B 109.5 . . ?
H35A C35 H35B 109.5 . . ?
C34 C35 H35C 109.5 . . ?
H35A C35 H35C 109.5 . . ?
H35B C35 H35C 109.5 . . ?
C34 C36 H36A 109.5 . . ?
C34 C36 H36B 109.5 . . ?
H36A C36 H36B 109.5 . . ?
C34 C36 H36C 109.5 . . ?
H36A C36 H36C 109.5 . . ?
H36B C36 H36C 109.5 . . ?
N4 C41 C43 117.1(12) . . ?
N4 C41 C42 112.9(14) . . ?
C43 C41 C42 109.6(14) . . ?
N4 C41 H41A 105.4 . . ?
C43 C41 H41A 105.4 . . ?
C42 C41 H41A 105.4 . . ?
C41 C42 H42A 109.5 . . ?
C41 C42 H42B 109.5 . . ?
H42A C42 H42B 109.5 . . ?
C41 C42 H42C 109.5 . . ?
H42A C42 H42C 109.5 . . ?
H42B C42 H42C 109.5 . . ?
C41 C43 H43A 109.5 . . ?
C41 C43 H43B 109.5 . . ?
H43A C43 H43B 109.5 . . ?
C41 C43 H43C 109.5 . . ?
H43A C43 H43C 109.5 . . ?
H43B C43 H43C 109.5 . . ?
N6 C61 C63 110.8(13) . . ?
N6 C61 C62 109.9(15) . . ?
C63 C61 C62 109.9(15) . . ?
N6 C61 H61A 108.8 . . ?
C63 C61 H61A 108.8 . . ?
C62 C61 H61A 108.8 . . ?
N4 C44 C45 111.0(14) . . ?
N4 C44 C46 117.5(15) . . ?
C45 C44 C46 110.1(16) . . ?
N4 C44 H44A 105.8 . . ?
C45 C44 H44A 105.8 . . ?
C46 C44 H44A 105.8 . . ?
C44 C45 H45A 109.5 . . ?
C44 C45 H45B 109.5 . . ?
H45A C45 H45B 109.5 . . ?
C44 C45 H45C 109.5 . . ?
H45A C45 H45C 109.5 . . ?
H45B C45 H45C 109.5 . . ?
C61 C62 H62A 109.5 . . ?
C61 C62 H62B 109.5 . . ?
H62A C62 H62B 109.5 . . ?
C61 C62 H62C 109.5 . . ?
H62A C62 H62C 109.5 . . ?
H62B C62 H62C 109.5 . . ?
C61 C63 H63A 109.5 . . ?
C61 C63 H63B 109.5 . . ?
H63A C63 H63B 109.5 . . ?
C61 C63 H63C 109.5 . . ?
H63A C63 H63C 109.5 . . ?
H63B C63 H63C 109.5 . . ?
C44 C46 H46A 109.5 . . ?
C44 C46 H46B 109.5 . . ?
H46A C46 H46B 109.5 . . ?
C44 C46 H46C 109.5 . . ?
H46A C46 H46C 109.5 . . ?
H46B C46 H46C 109.5 . . ?
N5 C51 C52 110.1(13) . . ?
N5 C51 C53 117.2(13) . . ?
C52 C51 C53 111.9(14) . . ?
N5 C51 H51A 105.6 . . ?
C52 C51 H51A 105.5 . . ?
C53 C51 H51A 105.5 . . ?
C51 C52 H52A 109.5 . . ?
C51 C52 H52B 109.5 . . ?
H52A C52 H52B 109.5 . . ?
C51 C52 H52C 109.5 . . ?
H52A C52 H52C 109.5 . . ?
H52B C52 H52C 109.5 . . ?
C51 C53 H53A 109.5 . . ?
C51 C53 H53B 109.5 . . ?
H53A C53 H53B 109.5 . . ?
C51 C53 H53C 109.5 . . ?
H53A C53 H53C 109.5 . . ?
H53B C53 H53C 109.5 . . ?
N5 C54 C55 110.9(14) . . ?
N5 C54 C56 113.3(15) . . ?
C55 C54 C56 108.0(14) . . ?
N5 C54 H54A 108.1 . . ?
C55 C54 H54A 108.1 . . ?
C56 C54 H54A 108.1 . . ?
C54 C55 H55A 109.5 . . ?
C54 C55 H55B 109.5 . . ?
H55A C55 H55B 109.5 . . ?
C54 C55 H55C 109.5 . . ?
H55A C55 H55C 109.5 . . ?
H55B C55 H55C 109.5 . . ?
C54 C56 H56A 109.5 . . ?
C54 C56 H56B 109.5 . . ?
H56A C56 H56B 109.5 . . ?
C54 C56 H56C 109.5 . . ?
H56A C56 H56C 109.5 . . ?
H56B C56 H56C 109.5 . . ?
N6 C64 C65 109.2(14) . . ?
N6 C64 C66 115.7(14) . . ?
C65 C64 C66 111.3(15) . . ?
N6 C64 H64A 106.7 . . ?
C65 C64 H64A 106.7 . . ?
C66 C64 H64A 106.7 . . ?
C64 C65 H65A 109.5 . . ?
C64 C65 H65B 109.5 . . ?
H65A C65 H65B 109.5 . . ?
C64 C65 H65C 109.5 . . ?
H65A C65 H65C 109.5 . . ?
H65B C65 H65C 109.5 . . ?
C64 C66 H66A 109.5 . . ?
C64 C66 H66B 109.5 . . ?
H66A C66 H66B 109.5 . . ?
C64 C66 H66C 109.5 . . ?
H66A C66 H66C 109.5 . . ?
H66B C66 H66C 109.5 . . ?
N7 C71 C72 110.1(13) . . ?
N7 C71 C73 118.4(13) . . ?
C72 C71 C73 113.2(13) . . ?
N7 C71 H71A 104.6 . . ?
C72 C71 H71A 104.6 . . ?
C73 C71 H71A 104.6 . . ?
C71 C72 H72A 109.5 . . ?
C71 C72 H72B 109.5 . . ?
H72A C72 H72B 109.5 . . ?
C71 C72 H72C 109.5 . . ?
H72A C72 H72C 109.5 . . ?
H72B C72 H72C 109.5 . . ?
C71 C73 H73A 109.5 . . ?
C71 C73 H73B 109.5 . . ?
H73A C73 H73B 109.5 . . ?
C71 C73 H73C 109.5 . . ?
H73A C73 H73C 109.5 . . ?
H73B C73 H73C 109.5 . . ?
C76 C74 C75 108(2) . . ?
C76 C74 N7 110.5(14) . . ?
C75 C74 N7 117.5(17) . . ?
C76 C74 H74A 106.7 . . ?
C75 C74 H74A 106.7 . . ?
N7 C74 H74A 106.7 . . ?
C74 C75 H75A 109.5 . . ?
C74 C75 H75B 109.5 . . ?
H75A C75 H75B 109.5 . . ?
C74 C75 H75C 109.5 . . ?
H75A C75 H75C 109.5 . . ?
H75B C75 H75C 109.5 . . ?
C74 C76 H76A 109.5 . . ?
C74 C76 H76B 109.5 . . ?
H76A C76 H76B 109.5 . . ?
C74 C76 H76C 109.5 . . ?
H76A C76 H76C 109.5 . . ?
H76B C76 H76C 109.5 . . ?
N8 C81 C82 116.6(14) . . ?
N8 C81 C83 108.8(12) . . ?
C82 C81 C83 111.7(16) . . ?
N8 C81 H81A 106.4 . . ?
C82 C81 H81A 106.4 . . ?
C83 C81 H81A 106.4 . . ?
C81 C82 H82A 109.5 . . ?
C81 C82 H82B 109.5 . . ?
H82A C82 H82B 109.5 . . ?
C81 C82 H82C 109.5 . . ?
H82A C82 H82C 109.5 . . ?
H82B C82 H82C 109.5 . . ?
C81 C83 H83A 109.5 . . ?
C81 C83 H83B 109.5 . . ?
H83A C83 H83B 109.5 . . ?
C81 C83 H83C 109.5 . . ?
H83A C83 H83C 109.5 . . ?
H83B C83 H83C 109.5 . . ?
N8 C84 C85 117.9(14) . . ?
N8 C84 C86 109.5(15) . . ?
C85 C84 C86 109.9(15) . . ?
N8 C84 H84A 106.3 . . ?
C85 C84 H84A 106.3 . . ?
C86 C84 H84A 106.3 . . ?
C84 C85 H85A 109.5 . . ?
C84 C85 H85B 109.5 . . ?
H85A C85 H85B 109.5 . . ?
C84 C85 H85C 109.5 . . ?
H85A C85 H85C 109.5 . . ?
H85B C85 H85C 109.5 . . ?
C84 C86 H86A 109.5 . . ?
C84 C86 H86B 109.5 . . ?
H86A C86 H86B 109.5 . . ?
C84 C86 H86C 109.5 . . ?
H86A C86 H86C 109.5 . . ?
H86B C86 H86C 109.5 . . ?

loop_
_geom_bond_atom_site_label_1
_geom_bond_atom_site_label_2
_geom_bond_distance
_geom_bond_site_symmetry_2
_geom_bond_publ_flag
Sm1 O1 2.206(9) . ?
Sm1 O2 2.257(9) . ?
Sm1 O3 2.278(9) . ?
Sm1 O4 2.288(8) . ?
Sm1 N2 2.512(14) . ?
Sm1 N3 2.519(12) . ?
Sm1 N4 2.589(11) . ?
Sm1 K2 3.805(3) 1_455 ?
Sm1 K1 3.942(3) . ?
Sm2 O6 2.200(9) . ?
Sm2 O8 2.286(10) . ?
Sm2 O5 2.287(9) . ?
Sm2 O7 2.290(10) . ?
Sm2 N5 2.515(11) . ?
Sm2 N8 2.558(11) . ?
Sm2 N7 2.587(12) . ?
Sm2 K1 3.813(3) . ?
Sm2 K2 3.931(3) . ?
K1 O4 2.547(9) . ?
K1 O3 2.658(8) . ?
K1 O5 2.716(9) . ?
K1 O6 2.807(9) . ?
K1 N6 2.806(12) . ?
K2 O7 2.530(10) . ?
K2 O8 2.664(9) . ?
K2 O2 2.681(9) 1_655 ?
K2 N1 2.786(12) 1_655 ?
K2 O1 2.797(10) 1_655 ?
K2 C15 3.45(2) 1_655 ?
K2 Sm1 3.805(3) 1_655 ?
O1 N1 1.419(14) . ?
O1 K2 2.797(10) 1_455 ?
N1 C11 1.48(2) . ?
N1 C14 1.49(2) . ?
N1 K2 2.786(12) 1_455 ?
O2 N2 1.409(15) . ?
O2 K2 2.681(9) 1_455 ?
N2 C21 1.468(19) . ?
N2 C24 1.48(2) . ?
O3 N3 1.441(14) . ?
N3 C31 1.45(2) . ?
N3 C34 1.49(2) . ?
O4 N4 1.408(14) . ?
N4 C44 1.46(2) . ?
N4 C41 1.48(2) . ?
O5 N5 1.440(14) . ?
N5 C51 1.472(18) . ?
N5 C54 1.474(19) . ?
O6 N6 1.445(13) . ?
N6 C64 1.45(2) . ?
N6 C61 1.466(18) . ?
O7 N7 1.437(14) . ?
N7 C71 1.484(19) . ?
N7 C74 1.50(2) . ?
O8 N8 1.434(13) . ?
N8 C81 1.466(19) . ?
N8 C84 1.488(19) . ?
C11 C12 1.504(19) . ?
C11 C13 1.51(2) . ?
C11 H11A 1.0000 . ?
C12 H12A 0.9800 . ?
C12 H12B 0.9800 . ?
C12 H12C 0.9800 . ?
C13 H13A 0.9800 . ?
C13 H13B 0.9800 . ?
C13 H13C 0.9800 . ?
C14 C15 1.48(3) . ?
C14 C16 1.55(3) . ?
C14 H14A 1.0000 . ?
C15 K2 3.45(2) 1_455 ?
C15 H15A 0.9800 . ?
C15 H15B 0.9800 . ?
C15 H15C 0.9800 . ?
C16 H16A 0.9800 . ?
C16 H16B 0.9800 . ?
C16 H16C 0.9800 . ?
C21 C23 1.50(2) . ?
C21 C22 1.54(2) . ?
C21 H21A 1.0000 . ?
C22 H22A 0.9800 . ?
C22 H22B 0.9800 . ?
C22 H22C 0.9800 . ?
C23 H23A 0.9800 . ?
C23 H23B 0.9800 . ?
C23 H23C 0.9800 . ?
C25 C24 1.54(3) . ?
C25 H25A 0.9800 . ?
C25 H25B 0.9800 . ?
C25 H25C 0.9800 . ?
C26 C24 1.53(3) . ?
C26 H26A 0.9800 . ?
C26 H26B 0.9800 . ?
C26 H26C 0.9800 . ?
C31 C33 1.51(2) . ?
C31 C32 1.51(2) . ?
C31 H31A 1.0000 . ?
C32 H32A 0.9800 . ?
C32 H32B 0.9800 . ?
C32 H32C 0.9800 . ?
C33 H33A 0.9800 . ?
C33 H33B 0.9800 . ?
C33 H33C 0.9800 . ?
C34 C35 1.50(2) . ?
C34 C36 1.50(2) . ?
C34 H34A 1.0000 . ?
C24 H24A 1.0000 . ?
C35 H35A 0.9800 . ?
C35 H35B 0.9800 . ?
C35 H35C 0.9800 . ?
C36 H36A 0.9800 . ?
C36 H36B 0.9800 . ?
C36 H36C 0.9800 . ?
C41 C43 1.51(2) . ?
C41 C42 1.51(2) . ?
C41 H41A 1.0000 . ?
C42 H42A 0.9800 . ?
C42 H42B 0.9800 . ?
C42 H42C 0.9800 . ?
C43 H43A 0.9800 . ?
C43 H43B 0.9800 . ?
C43 H43C 0.9800 . ?
C61 C63 1.52(2) . ?
C61 C62 1.53(3) . ?
C61 H61A 1.0000 . ?
C44 C45 1.51(2) . ?
C44 C46 1.52(2) . ?
C44 H44A 1.0000 . ?
C45 H45A 0.9800 . ?
C45 H45B 0.9800 . ?
C45 H45C 0.9800 . ?
C62 H62A 0.9800 . ?
C62 H62B 0.9800 . ?
C62 H62C 0.9800 . ?
C63 H63A 0.9800 . ?
C63 H63B 0.9800 . ?
C63 H63C 0.9800 . ?
C46 H46A 0.9800 . ?
C46 H46B 0.9800 . ?
C46 H46C 0.9800 . ?
C51 C52 1.51(2) . ?
C51 C53 1.52(2) . ?
C51 H51A 1.0000 . ?
C52 H52A 0.9800 . ?
C52 H52B 0.9800 . ?
C52 H52C 0.9800 . ?
C53 H53A 0.9800 . ?
C53 H53B 0.9800 . ?
C53 H53C 0.9800 . ?
C54 C55 1.50(2) . ?
C54 C56 1.55(2) . ?
C54 H54A 1.0000 . ?
C55 H55A 0.9800 . ?
C55 H55B 0.9800 . ?
C55 H55C 0.9800 . ?
C56 H56A 0.9800 . ?
C56 H56B 0.9800 . ?
C56 H56C 0.9800 . ?
C64 C65 1.52(2) . ?
C64 C66 1.53(2) . ?
C64 H64A 1.0000 . ?
C65 H65A 0.9800 . ?
C65 H65B 0.9800 . ?
C65 H65C 0.9800 . ?
C66 H66A 0.9800 . ?
C66 H66B 0.9800 . ?
C66 H66C 0.9800 . ?
C71 C72 1.52(2) . ?
C71 C73 1.52(2) . ?
C71 H71A 1.0000 . ?
C72 H72A 0.9800 . ?
C72 H72B 0.9800 . ?
C72 H72C 0.9800 . ?
C73 H73A 0.9800 . ?
C73 H73B 0.9800 . ?
C73 H73C 0.9800 . ?
C74 C76 1.48(3) . ?
C74 C75 1.48(3) . ?
C74 H74A 1.0000 . ?
C75 H75A 0.9800 . ?
C75 H75B 0.9800 . ?
C75 H75C 0.9800 . ?
C76 H76A 0.9800 . ?
C76 H76B 0.9800 . ?
C76 H76C 0.9800 . ?
C81 C82 1.50(2) . ?
C81 C83 1.51(2) . ?
C81 H81A 1.0000 . ?
C82 H82A 0.9800 . ?
C82 H82B 0.9800 . ?
C82 H82C 0.9800 . ?
C83 H83A 0.9800 . ?
C83 H83B 0.9800 . ?
C83 H83C 0.9800 . ?
C84 C85 1.49(2) . ?
C84 C86 1.56(2) . ?
C84 H84A 1.0000 . ?
C85 H85A 0.9800 . ?
C85 H85B 0.9800 . ?
C85 H85C 0.9800 . ?
C86 H86A 0.9800 . ?
C86 H86B 0.9800 . ?
C86 H86C 0.9800 . ?
